data_2210152
loop_
_publ_author_name
'Vyas, Sandhya M.'
'Parkin, Sean'
'Robertson, Larry W.'
'Lehmler, Hans-Joachim'

_publ_section_title
;
 4-Chloro-2',3'-dimethoxybiphenyl
;
_journal_coeditor_code CI2118
_journal_issue 9
_journal_name_full 'Acta Crystallographica Section E'
_journal_page_first o3639
_journal_page_last o3640
_journal_paper_doi 10.1107/S1600536806028923
_journal_volume 62
_journal_year 2006
_chemical_formula_iupac 'C14 H13 Cl O2'
_chemical_formula_moiety 'C14 H13 Cl O2'
_chemical_formula_sum 'C14 H13 Cl O2'
_chemical_formula_weight 248.69
_chemical_name_systematic
;
4-Chloro-2',3'-dimethoxybiphenyl
;
_space_group_IT_number 14
_symmetry_cell_setting monoclinic
_symmetry_space_group_name_Hall '-P 2ybc'
_symmetry_space_group_name_H-M 'P 1 21/c 1'
_atom_sites_solution_hydrogens geom
_atom_sites_solution_primary direct
_atom_sites_solution_secondary difmap
_audit_creation_method SHELXL-97
_cell_angle_alpha 90.00
_cell_angle_beta 91.2829(11)
_cell_angle_gamma 90.00
_cell_formula_units_Z 4
_cell_length_a 10.6579(2)
_cell_length_b 13.8592(3)
_cell_length_c 8.4098(3)
_cell_measurement_reflns_used 2961
_cell_measurement_temperature 90.0(2)
_cell_measurement_theta_max 27.48
_cell_measurement_theta_min 1.00
_cell_volume 1241.90(6)
_computing_cell_refinement 'SCALEPACK (Otwinowski & Minor, 1997)'
_computing_data_collection 'COLLECT (Nonius, 1998)'
_computing_data_reduction 'DENZO-SMN (Otwinowski & Minor, 1997)'
_computing_molecular_graphics 'XP in SHELXTL (Sheldrick, 1994)'
_computing_publication_material
;
SHELX97-2 (Sheldrick, 1997) and local procedures
;
_computing_structure_refinement 'SHELXL97 (Sheldrick, 1997)'
_computing_structure_solution 'SHELXS97 (Sheldrick, 1997)'
_diffrn_ambient_temperature 90.0(2)
_diffrn_detector_area_resol_mean 18
_diffrn_measured_fraction_theta_full .999
_diffrn_measured_fraction_theta_max .999
_diffrn_measurement_device_type 'Nonius KappaCCD'
_diffrn_measurement_method '\w scans at fixed \c = 55\%'
_diffrn_radiation_monochromator graphite
_diffrn_radiation_type MoK\a
_diffrn_radiation_wavelength 0.71073
_diffrn_reflns_av_R_equivalents 0.0294
_diffrn_reflns_av_sigmaI/netI 0.0449
_diffrn_reflns_limit_h_max 13
_diffrn_reflns_limit_h_min -13
_diffrn_reflns_limit_k_max 17
_diffrn_reflns_limit_k_min -18
_diffrn_reflns_limit_l_max 10
_diffrn_reflns_limit_l_min -10
_diffrn_reflns_number 5547
_diffrn_reflns_theta_full 27.50
_diffrn_reflns_theta_max 27.50
_diffrn_reflns_theta_min 1.91
_diffrn_standards_number 0
_exptl_absorpt_coefficient_mu 0.294
_exptl_absorpt_correction_T_max 0.9656
_exptl_absorpt_correction_T_min 0.9382
_exptl_absorpt_correction_type multi-scan
_exptl_absorpt_process_details '(SCALEPACK; Otwinowski & Minor, 1997)'
_exptl_crystal_colour colourless
_exptl_crystal_density_diffrn 1.330
_exptl_crystal_density_method 'not measured'
_exptl_crystal_description Block
_exptl_crystal_F_000 520
_exptl_crystal_size_max 0.22
_exptl_crystal_size_mid 0.20
_exptl_crystal_size_min 0.12
_refine_diff_density_max .488
_refine_diff_density_min -.393
_refine_ls_extinction_method none
_refine_ls_goodness_of_fit_ref 1.058
_refine_ls_hydrogen_treatment constr
_refine_ls_matrix_type full
_refine_ls_number_parameters 156
_refine_ls_number_reflns 2841
_refine_ls_number_restraints 0
_refine_ls_restrained_S_all 1.058
_refine_ls_R_factor_all 0.0630
_refine_ls_R_factor_gt 0.0417
_refine_ls_shift/su_max 0.002
_refine_ls_shift/su_mean 0.000
_refine_ls_structure_factor_coef Fsqd
_refine_ls_weighting_details 'calc w=1/[\s^2^(Fo^2^)+(0.0658P)^2^+0.1233P] where P=(Fo^2^+2Fc^2^)/3'
_refine_ls_weighting_scheme calc
_refine_ls_wR_factor_gt 0.1060
_refine_ls_wR_factor_ref 0.1176
_reflns_number_gt 2097
_reflns_number_total 2841
_reflns_threshold_expression I>2\s(I)
_cod_data_source_file ci2118.cif
_cod_data_source_block I
_cod_depositor_comments
;
The following automatic conversions were performed:
'_symmetry_cell_setting' value 'Monoclinic' changed to 'monoclinic'
according to '/home/saulius/struct/CIF-dictionaries/cif_core.dic'
dictionary named 'cif_core.dic' version 2.4.1 from 2010-06-29.

Automatic conversion script
Id: cif_fix_enum 1527 2010-12-29 10:47:43Z saulius 

The following automatic conversions were performed:

'_symmetry_cell_setting' value 'Monoclinic' changed to 'monoclinic'
according to /home/saulius/struct/CIF-dictionaries/cif_core.dic
dictionary named 'cif_core.dic' version 2.4.1 from 2010-06-29.

Automatic conversion script
Id: cif_fix_values 1715 2011-07-08 13:25:40Z adriana 
;
_cod_original_sg_symbol_H-M 'P 21/c'
_cod_database_code 2210152
_cod_database_fobs_code 2210152

loop_
_symmetry_equiv_pos_as_xyz
'x, y, z'
'-x, y+1/2, -z+1/2'
'-x, -y, -z'
'x, -y-1/2, z-1/2'

loop_
_atom_site_type_symbol
_atom_site_label
_atom_site_fract_x
_atom_site_fract_y
_atom_site_fract_z
_atom_site_U_iso_or_equiv
_atom_site_adp_type
_atom_site_calc_flag
_atom_site_refinement_flags
_atom_site_occupancy
Cl Cl1 0.08132(4) 0.41415(3) 0.88324(5) 0.02684(16) Uani d . 1
C C1 0.47419(14) 0.33014(11) 0.74240(19) 0.0175(4) Uani d . 1
C C1' 0.60066(15) 0.29805(12) 0.69207(18) 0.0175(4) Uani d . 1
C C2' 0.68983(14) 0.36276(12) 0.63629(18) 0.0166(4) Uani d . 1
C C2 0.41610(15) 0.28512(12) 0.86933(19) 0.0197(4) Uani d . 1
H H2 0.4601 0.2363 0.9270 0.024 Uiso calc R 1
C C3' 0.80447(15) 0.32948(12) 0.57751(19) 0.0190(4) Uani d . 1
C C3 0.29605(15) 0.30963(12) 0.91343(19) 0.0214(4) Uani d . 1
H H3 0.2580 0.2784 1.0006 0.026 Uiso calc R 1
C C4 0.23219(14) 0.38050(13) 0.8284(2) 0.0191(4) Uani d . 1
C C4' 0.83081(15) 0.23188(13) 0.5771(2) 0.0230(4) Uani d . 1
H H4' 0.9079 0.2090 0.5368 0.028 Uiso calc R 1
C C5 0.28610(15) 0.42613(12) 0.70002(19) 0.0185(4) Uani d . 1
H H5 0.2409 0.4740 0.6416 0.022 Uiso calc R 1
C C5' 0.74369(16) 0.16743(13) 0.6363(2) 0.0236(4) Uani d . 1
H H5' 0.7625 0.1004 0.6382 0.028 Uiso calc R 1
C C6 0.40670(15) 0.40098(12) 0.65821(19) 0.0172(4) Uani d . 1
H H6 0.4443 0.4324 0.5709 0.021 Uiso calc R 1
C C6' 0.63028(15) 0.19911(12) 0.6925(2) 0.0213(4) Uani d . 1
H H6' 0.5717 0.1538 0.7317 0.026 Uiso calc R 1
O O1' 0.66675(10) 0.46090(8) 0.63197(13) 0.0190(3) Uani d . 1
C C7' 0.70634(18) 0.50970(14) 0.7740(2) 0.0312(5) Uani d . 1
H H7A' 0.6574 0.4863 0.8635 0.047 Uiso calc R 1
H H7B' 0.6931 0.5793 0.7610 0.047 Uiso calc R 1
H H7C' 0.7956 0.4970 0.7951 0.047 Uiso calc R 1
O O2' 0.88284(10) 0.39978(8) 0.52168(14) 0.0220(3) Uani d . 1
C C8' 0.99806(16) 0.36793(14) 0.4557(2) 0.0277(4) Uani d . 1
H H8A' 1.0483 0.3345 0.5377 0.042 Uiso calc R 1
H H8B' 1.0448 0.4238 0.4170 0.042 Uiso calc R 1
H H8C' 0.9801 0.3237 0.3671 0.042 Uiso calc R 1

loop_
_atom_site_aniso_label
_atom_site_aniso_U_11
_atom_site_aniso_U_22
_atom_site_aniso_U_33
_atom_site_aniso_U_12
_atom_site_aniso_U_13
_atom_site_aniso_U_23
Cl1 0.0203(2) 0.0293(3) 0.0313(3) -0.00044(17) 0.00823(18) -0.00020(19)
C1 0.0195(8) 0.0166(9) 0.0162(8) -0.0018(6) -0.0014(6) -0.0016(7)
C1' 0.0195(8) 0.0199(9) 0.0129(8) 0.0016(7) -0.0022(6) 0.0006(7)
C2' 0.0204(8) 0.0142(8) 0.0150(8) 0.0018(6) -0.0031(6) 0.0004(7)
C2 0.0240(8) 0.0182(9) 0.0168(8) -0.0004(7) -0.0029(7) 0.0020(7)
C3' 0.0183(8) 0.0213(9) 0.0173(8) 0.0004(7) -0.0020(6) 0.0025(7)
C3 0.0250(9) 0.0230(9) 0.0163(8) -0.0058(7) 0.0024(7) 0.0018(7)
C4 0.0181(8) 0.0200(9) 0.0193(8) -0.0020(7) 0.0032(7) -0.0032(7)
C4' 0.0206(9) 0.0247(10) 0.0237(9) 0.0054(7) -0.0002(7) -0.0001(8)
C5 0.0200(8) 0.0155(9) 0.0199(9) 0.0002(6) -0.0006(7) -0.0011(7)
C5' 0.0272(9) 0.0167(9) 0.0265(10) 0.0044(7) -0.0035(8) -0.0008(7)
C6 0.0200(8) 0.0165(9) 0.0152(8) -0.0022(6) 0.0007(6) -0.0002(7)
C6' 0.0221(9) 0.0186(9) 0.0232(9) -0.0019(7) -0.0015(7) 0.0011(7)
O1' 0.0227(6) 0.0151(6) 0.0193(6) 0.0012(5) 0.0001(5) 0.0004(5)
C7' 0.0440(11) 0.0225(10) 0.0268(10) -0.0010(8) -0.0064(8) -0.0067(8)
O2' 0.0175(6) 0.0214(7) 0.0274(7) 0.0005(5) 0.0042(5) 0.0026(5)
C8' 0.0199(9) 0.0308(11) 0.0327(11) 0.0015(8) 0.0051(8) -0.0025(9)

loop_
_atom_type_symbol
_atom_type_description
_atom_type_scat_dispersion_real
_atom_type_scat_dispersion_imag
_atom_type_scat_source
C C .0033 .0016 'International Tables Vol C Tables 4.2.6.8 and 6.1.1.4'
H H .0000 .0000 'International Tables Vol C Tables 4.2.6.8 and 6.1.1.4'
O O .0106 .0060 'International Tables Vol C Tables 4.2.6.8 and 6.1.1.4'
Cl Cl .1484 .1585 'International Tables Vol C Tables 4.2.6.8 and 6.1.1.4'

loop_
_geom_angle_atom_site_label_1
_geom_angle_atom_site_label_2
_geom_angle_atom_site_label_3
_geom_angle
C2 C1 C6 118.00(15)
C2 C1 C1' 120.28(15)
C6 C1 C1' 121.58(14)
C2' C1' C6' 118.21(15)
C2' C1' C1 122.07(15)
C6' C1' C1 119.64(15)
O1' C2' C1' 121.26(14)
O1' C2' C3' 117.97(14)
C1' C2' C3' 120.74(15)
C3 C2 C1 121.68(15)
C3 C2 H2 119.2
C1 C2 H2 119.2
O2' C3' C4' 124.67(15)
O2' C3' C2' 115.32(14)
C4' C3' C2' 120.01(15)
C2 C3 C4 118.88(15)
C2 C3 H3 120.6
C4 C3 H3 120.6
C3 C4 C5 121.20(15)
C3 C4 Cl1 119.88(13)
C5 C4 Cl1 118.93(13)
C3' C4' C5' 119.43(16)
C3' C4' H4' 120.3
C5' C4' H4' 120.3
C6 C5 C4 119.08(16)
C6 C5 H5 120.5
C4 C5 H5 120.5
C6' C5' C4' 121.07(16)
C6' C5' H5' 119.5
C4' C5' H5' 119.5
C5 C6 C1 121.16(15)
C5 C6 H6 119.4
C1 C6 H6 119.4
C5' C6' C1' 120.51(16)
C5' C6' H6' 119.7
C1' C6' H6' 119.7
C2' O1' C7' 113.25(12)
O1' C7' H7A' 109.5
O1' C7' H7B' 109.5
H7A' C7' H7B' 109.5
O1' C7' H7C' 109.5
H7A' C7' H7C' 109.5
H7B' C7' H7C' 109.5
C3' O2' C8' 116.65(13)
O2' C8' H8A' 109.5
O2' C8' H8B' 109.5
H8A' C8' H8B' 109.5
O2' C8' H8C' 109.5
H8A' C8' H8C' 109.5
H8B' C8' H8C' 109.5

loop_
_geom_bond_atom_site_label_1
_geom_bond_atom_site_label_2
_geom_bond_distance
Cl1 C4 1.7460(16)
C1 C2 1.393(2)
C1 C6 1.400(2)
C1 C1' 1.490(2)
C1' C2' 1.395(2)
C1' C6' 1.407(2)
C2' O1' 1.3826(19)
C2' C3' 1.406(2)
C2 C3 1.382(2)
C2 H2 0.95
C3' O2' 1.3729(19)
C3' C4' 1.382(2)
C3 C4 1.385(2)
C3 H3 0.95
C4 C5 1.387(2)
C4' C5' 1.389(2)
C4' H4' 0.95
C5 C6 1.385(2)
C5 H5 0.95
C5' C6' 1.379(2)
C5' H5' 0.95
C6 H6 0.95
C6' H6' 0.95
O1' C7' 1.4285(19)
C7' H7A' 0.98
C7' H7B' 0.98
C7' H7C' 0.98
O2' C8' 1.429(2)
C8' H8A' 0.98
C8' H8B' 0.98
C8' H8C' 0.98

loop_
_geom_hbond_atom_site_label_D
_geom_hbond_atom_site_label_H
_geom_hbond_atom_site_label_A
_geom_hbond_site_symmetry_A
_geom_hbond_distance_DH
_geom_hbond_distance_HA
_geom_hbond_distance_DA
_geom_hbond_angle_DHA
C5 H5 O2' 3_666 0.95 2.57 3.520(2) 179
C6 H6 O1' . 0.95 2.45 2.906(2) 110
C6 H6 O1' 3_666 0.95 2.53 3.185(2) 126

loop_
_geom_torsion_atom_site_label_1
_geom_torsion_atom_site_label_2
_geom_torsion_atom_site_label_3
_geom_torsion_atom_site_label_4
_geom_torsion
C2 C1 C1' C2' -144.42(16)
C6 C1 C1' C2' 40.1(2)
C2 C1 C1' C6' 38.9(2)
C6 C1 C1' C6' -136.64(16)
C6' C1' C2' O1' 179.73(13)
C1 C1' C2' O1' 3.0(2)
C6' C1' C2' C3' 2.0(2)
C1 C1' C2' C3' -174.77(14)
C6 C1 C2 C3 -0.7(2)
C1' C1 C2 C3 -176.43(15)
O1' C2' C3' O2' 0.3(2)
C1' C2' C3' O2' 178.12(14)
O1' C2' C3' C4' -179.00(14)
C1' C2' C3' C4' -1.2(2)
C1 C2 C3 C4 0.3(3)
C2 C3 C4 C5 0.6(3)
C2 C3 C4 Cl1 -179.08(13)
O2' C3' C4' C5' -179.71(15)
C2' C3' C4' C5' -0.5(2)
C3 C4 C5 C6 -1.0(3)
Cl1 C4 C5 C6 178.72(12)
C3' C4' C5' C6' 1.3(3)
C4 C5 C6 C1 0.5(2)
C2 C1 C6 C5 0.4(2)
C1' C1 C6 C5 175.99(15)
C4' C5' C6' C1' -0.5(3)
C2' C1' C6' C5' -1.2(2)
C1 C1' C6' C5' 175.66(14)
C1' C2' O1' C7' 90.65(18)
C3' C2' O1' C7' -91.52(17)
C4' C3' O2' C8' 1.5(2)
C2' C3' O2' C8' -177.73(14)

loop_
_cod_related_entry_id
_cod_related_entry_database
_cod_related_entry_code
1 ChemSpider 21127575
